data_4087624
loop_
_publ_author_name
'Al\'os, Joaqu\'in'
'Esteruelas, Miguel A.'
'Oliv\'an, Montserrat'
'O\~nate, Enrique'
'Puylaert, Pim'

_publ_section_title
;
 C--H Bond Activation Reactions in Ketones and Aldehydes Promoted by
 POP-Pincer Osmium and Ruthenium Complexes
;
_journal_issue 20
_journal_name_full Organometallics
_journal_page_first 4908
_journal_paper_doi 10.1021/acs.organomet.5b00416
_journal_volume 34
_journal_year 2015
_chemical_formula_sum 'C37 H50 O2 Os P2'
_chemical_formula_weight 778.91
_space_group_IT_number 2
_space_group_name_Hall '-P 1'
_space_group_name_H-M_alt 'P -1'
_symmetry_cell_setting triclinic
_symmetry_space_group_name_H-M 'P -1'
_atom_sites_solution_hydrogens geom
_atom_sites_solution_primary direct
_atom_sites_solution_secondary difmap
_audit_creation_method SHELXL-97
_cell_angle_alpha 78.724(2)
_cell_angle_beta 83.870(2)
_cell_angle_gamma 60.9790(10)
_cell_formula_units_Z 4
_cell_length_a 11.7401(14)
_cell_length_b 12.0479(14)
_cell_length_c 27.560(3)
_cell_measurement_reflns_used 5460
_cell_measurement_temperature 100(2)
_cell_measurement_theta_max 28
_cell_measurement_theta_min 2
_cell_volume 3342.6(7)
_computing_cell_refinement 'SAINT+ v. 7.56a (Bruker AXS, 2008)'
_computing_data_collection 'apex2 v. 7.0 (Bruker AXS, 2009)'
_computing_data_reduction 'SAINT+ v. 7.56a (Bruker AXS, 2008)'
_computing_molecular_graphics 'XP, SHELXTL v. 6.14 (Bruker, 2000)'
_computing_publication_material 'XCIF, SHELXTL v. 6.14 (Bruker, 2000)'
_computing_structure_refinement 'SHELXL-97 (Sheldrick, 1997)'
_computing_structure_solution 'SHELXS-97 (Sheldrick, 1990)'
_diffrn_ambient_temperature 100(2)
_diffrn_detector_area_resol_mean 8.33
_diffrn_measured_fraction_theta_full 0.995
_diffrn_measured_fraction_theta_max 0.995
_diffrn_measurement_device_type 'Bruker APEX CCD system'
_diffrn_measurement_method '\w rotations with narrow frames'
_diffrn_radiation_monochromator graphite
_diffrn_radiation_source 'normal-focus sealed tube'
_diffrn_radiation_type MoK\a
_diffrn_radiation_wavelength 0.71073
_diffrn_reflns_av_R_equivalents 0.0654
_diffrn_reflns_av_sigmaI/netI 0.0846
_diffrn_reflns_limit_h_max 14
_diffrn_reflns_limit_h_min -14
_diffrn_reflns_limit_k_max 14
_diffrn_reflns_limit_k_min -14
_diffrn_reflns_limit_l_max 33
_diffrn_reflns_limit_l_min -33
_diffrn_reflns_number 33626
_diffrn_reflns_theta_full 25.50
_diffrn_reflns_theta_max 25.50
_diffrn_reflns_theta_min 1.51
_exptl_absorpt_coefficient_mu 3.942
_exptl_absorpt_correction_T_max 0.862
_exptl_absorpt_correction_T_min 0.636
_exptl_absorpt_correction_type multi-scan
_exptl_absorpt_process_details
;
Absorption correction performed with SADABS program. This is based on the
method of Blessing: Blessing, R. H., Acta Crystallogr., Sect. A 1995, 51, 33.

SADABS: Area-Detector Absorption Correction. Bruker-AXS 
within SAINT+ package, v. 7.56a (2008).
;
_exptl_crystal_colour orange
_exptl_crystal_density_diffrn 1.548
_exptl_crystal_density_method 'not measured'
_exptl_crystal_description 'irregular block'
_exptl_crystal_F_000 1576
_exptl_crystal_size_max 0.13
_exptl_crystal_size_mid 0.08
_exptl_crystal_size_min 0.06
_refine_diff_density_max 3.239
_refine_diff_density_min -2.415
_refine_diff_density_rms 0.204
_refine_ls_extinction_method none
_refine_ls_goodness_of_fit_ref 1.100
_refine_ls_hydrogen_treatment mixed
_refine_ls_matrix_type full
_refine_ls_number_parameters 792
_refine_ls_number_reflns 12408
_refine_ls_number_restraints 22
_refine_ls_restrained_S_all 1.099
_refine_ls_R_factor_all 0.0892
_refine_ls_R_factor_gt 0.0599
_refine_ls_shift/su_max 0.001
_refine_ls_shift/su_mean 0.000
_refine_ls_structure_factor_coef Fsqd
_refine_ls_weighting_details 'calc w=1/[\s^2^(Fo^2^)+(0.0578P)^2^+14.3725P] where P=(Fo^2^+2Fc^2^)/3'
_refine_ls_weighting_scheme calc
_refine_ls_wR_factor_gt 0.1273
_refine_ls_wR_factor_ref 0.1369
_reflns_number_gt 9138
_reflns_number_total 12408
_reflns_threshold_expression >2sigma(I)
_cod_data_source_file om5b00416_si_002.cif
_cod_data_source_block 10-enrique215
_cod_original_sg_symbol_H-M P-1
_cod_database_code 4087624
_shelx_f_squared_multiplier 1.000

loop_
_symmetry_equiv_pos_as_xyz
'x, y, z'
'-x, -y, -z'

loop_
_atom_site_label
_atom_site_type_symbol
_atom_site_fract_x
_atom_site_fract_y
_atom_site_fract_z
_atom_site_U_iso_or_equiv
_atom_site_adp_type
_atom_site_occupancy
_atom_site_symmetry_multiplicity
_atom_site_calc_flag
_atom_site_refinement_flags
Os1 Os 0.57590(4) 0.21213(3) 0.372355(14) 0.01428(11) Uani 1 1 d D
H01 H 0.466(6) 0.210(6) 0.411(3) 0.017 Uiso 1 1 d D
Os2 Os 0.22897(4) 0.88052(3) 0.118143(14) 0.01371(11) Uani 1 1 d D
H02 H 0.127(6) 1.002(5) 0.082(3) 0.016 Uiso 1 1 d D
P1 P 0.4410(2) 0.2149(2) 0.31758(9) 0.0159(5) Uani 1 1 d .
P2 P 0.6967(2) 0.1340(2) 0.44266(9) 0.0151(5) Uani 1 1 d .
P3 P 0.0821(3) 0.9643(2) 0.17921(9) 0.0164(5) Uani 1 1 d .
P4 P 0.3031(2) 0.7968(2) 0.04588(9) 0.0152(5) Uani 1 1 d .
O1 O 0.7234(6) 0.2295(6) 0.3222(2) 0.0197(15) Uani 1 1 d .
O2 O 0.6697(6) -0.0085(6) 0.3715(2) 0.0120(13) Uani 1 1 d DU
O3 O 0.3736(6) 0.7167(6) 0.1644(2) 0.0186(15) Uani 1 1 d .
O4 O 0.1122(6) 0.7706(6) 0.1207(2) 0.0149(14) Uani 1 1 d D
C1 C 0.5163(10) 0.3981(9) 0.3652(4) 0.018(2) Uani 1 1 d .
C2 C 0.3961(10) 0.4986(9) 0.3861(3) 0.018(2) Uani 1 1 d .
C3 C 0.3023(10) 0.4701(10) 0.4112(4) 0.027(2) Uani 1 1 d .
H3 H 0.3159 0.3845 0.4151 0.032 Uiso 1 1 calc R
C4 C 0.1876(10) 0.5625(10) 0.4313(4) 0.029(3) Uani 1 1 d .
H4 H 0.1264 0.5389 0.4489 0.034 Uiso 1 1 calc R
C5 C 0.1654(11) 0.6884(10) 0.4249(4) 0.029(3) Uani 1 1 d .
H5 H 0.0889 0.7520 0.4383 0.035 Uiso 1 1 calc R
C6 C 0.2555(10) 0.7208(10) 0.3988(4) 0.026(2) Uani 1 1 d .
H6 H 0.2398 0.8073 0.3941 0.032 Uiso 1 1 calc R
C7 C 0.3690(10) 0.6284(10) 0.3794(4) 0.022(2) Uani 1 1 d .
H7 H 0.4290 0.6531 0.3614 0.027 Uiso 1 1 calc R
C8 C 0.6001(10) 0.4379(10) 0.3352(4) 0.021(2) Uani 1 1 d .
H8 H 0.584(10) 0.520(10) 0.334(4) 0.025 Uiso 1 1 d .
C9 C 0.7068(9) 0.3448(9) 0.3143(4) 0.017(2) Uani 1 1 d .
C10 C 0.8066(10) 0.3688(10) 0.2821(4) 0.024(2) Uani 1 1 d .
H10A H 0.8936 0.3085 0.2954 0.037 Uiso 1 1 calc R
H10B H 0.7891 0.4572 0.2816 0.037 Uiso 1 1 calc R
H10C H 0.8023 0.3562 0.2484 0.037 Uiso 1 1 calc R
C11 C 0.5030(9) 0.0441(8) 0.3152(3) 0.015(2) Uani 1 1 d .
C12 C 0.4465(10) 0.0017(10) 0.2857(4) 0.023(2) Uani 1 1 d .
H12 H 0.3757 0.0634 0.2651 0.028 Uiso 1 1 calc R
C13 C 0.4912(11) -0.1266(10) 0.2861(4) 0.026(2) Uani 1 1 d .
H13 H 0.4498 -0.1541 0.2669 0.031 Uiso 1 1 calc R
C14 C 0.5976(10) -0.2156(10) 0.3147(4) 0.024(2) Uani 1 1 d .
H14 H 0.6276 -0.3045 0.3149 0.028 Uiso 1 1 calc R
C15 C 0.6614(10) -0.1821(9) 0.3426(4) 0.019(2) Uani 1 1 d .
C16 C 0.6084(9) -0.0484(9) 0.3420(3) 0.015(2) Uani 1 1 d .
C17 C 0.7874(10) -0.2771(9) 0.3698(3) 0.018(2) Uani 1 1 d .
C18 C 0.8034(13) -0.4117(10) 0.3829(4) 0.040(3) Uani 1 1 d .
H18A H 0.8874 -0.4696 0.3989 0.059 Uiso 1 1 calc R
H18B H 0.8002 -0.4415 0.3527 0.059 Uiso 1 1 calc R
H18C H 0.7328 -0.4111 0.4055 0.059 Uiso 1 1 calc R
C19 C 0.9011(10) -0.2806(10) 0.3359(4) 0.031(3) Uani 1 1 d .
H19A H 0.9836 -0.3406 0.3527 0.046 Uiso 1 1 calc R
H19B H 0.8934 -0.1944 0.3281 0.046 Uiso 1 1 calc R
H19C H 0.8990 -0.3093 0.3052 0.046 Uiso 1 1 calc R
C20 C 0.7901(9) -0.2261(9) 0.4158(3) 0.015(2) Uani 1 1 d .
C21 C 0.8469(10) -0.3029(9) 0.4597(4) 0.019(2) Uani 1 1 d .
H21 H 0.8778 -0.3930 0.4633 0.023 Uiso 1 1 calc R
C22 C 0.8606(10) -0.2535(10) 0.4988(4) 0.023(2) Uani 1 1 d .
H22 H 0.8996 -0.3088 0.5287 0.027 Uiso 1 1 calc R
C23 C 0.8166(9) -0.1228(9) 0.4936(4) 0.020(2) Uani 1 1 d .
H23 H 0.8303 -0.0892 0.5195 0.023 Uiso 1 1 calc R
C24 C 0.7530(9) -0.0397(9) 0.4514(3) 0.014(2) Uani 1 1 d .
C25 C 0.7386(9) -0.0932(9) 0.4134(3) 0.0136(19) Uani 1 1 d .
C26 C 0.2664(9) 0.2733(10) 0.3351(4) 0.022(2) Uani 1 1 d .
H26 H 0.2375 0.3564 0.3470 0.026 Uiso 1 1 calc R
C27 C 0.1704(11) 0.3039(12) 0.2952(4) 0.034(3) Uani 1 1 d .
H27A H 0.1794 0.2236 0.2879 0.051 Uiso 1 1 calc R
H27B H 0.1884 0.3519 0.2652 0.051 Uiso 1 1 calc R
H27C H 0.0814 0.3560 0.3069 0.051 Uiso 1 1 calc R
C28 C 0.2475(11) 0.1843(12) 0.3793(4) 0.033(3) Uani 1 1 d .
H28A H 0.1565 0.2252 0.3908 0.049 Uiso 1 1 calc R
H28B H 0.3046 0.1683 0.4062 0.049 Uiso 1 1 calc R
H28C H 0.2691 0.1025 0.3693 0.049 Uiso 1 1 calc R
C29 C 0.4342(10) 0.2904(9) 0.2516(4) 0.020(2) Uani 1 1 d .
H29 H 0.3754 0.2740 0.2337 0.024 Uiso 1 1 calc R
C30 C 0.3765(11) 0.4352(10) 0.2490(4) 0.031(3) Uani 1 1 d .
H30A H 0.4246 0.4521 0.2710 0.046 Uiso 1 1 calc R
H30B H 0.2847 0.4716 0.2595 0.046 Uiso 1 1 calc R
H30C H 0.3831 0.4750 0.2150 0.046 Uiso 1 1 calc R
C31 C 0.5689(10) 0.2320(11) 0.2277(4) 0.029(3) Uani 1 1 d .
H31A H 0.5657 0.2797 0.1943 0.043 Uiso 1 1 calc R
H31B H 0.5975 0.1418 0.2259 0.043 Uiso 1 1 calc R
H31C H 0.6303 0.2369 0.2476 0.043 Uiso 1 1 calc R
C32 C 0.6220(10) 0.1766(10) 0.5036(4) 0.025(2) Uani 1 1 d .
H32 H 0.6939 0.1393 0.5280 0.030 Uiso 1 1 calc R
C33 C 0.5283(11) 0.1232(11) 0.5230(4) 0.033(3) Uani 1 1 d .
H33A H 0.4911 0.1502 0.5549 0.049 Uiso 1 1 calc R
H33B H 0.5756 0.0290 0.5274 0.049 Uiso 1 1 calc R
H33C H 0.4582 0.1561 0.4993 0.049 Uiso 1 1 calc R
C34 C 0.5488(11) 0.3242(10) 0.5018(4) 0.031(3) Uani 1 1 d .
H34A H 0.4732 0.3626 0.4802 0.046 Uiso 1 1 calc R
H34B H 0.6073 0.3599 0.4887 0.046 Uiso 1 1 calc R
H34C H 0.5194 0.3436 0.5352 0.046 Uiso 1 1 calc R
C35 C 0.8559(9) 0.1315(9) 0.4444(4) 0.016(2) Uani 1 1 d .
H35 H 0.8954 0.0835 0.4774 0.020 Uiso 1 1 calc R
C36 C 0.9452(10) 0.0645(9) 0.4065(4) 0.020(2) Uani 1 1 d U
H36A H 0.9104 0.1119 0.3737 0.031 Uiso 1 1 calc R
H36B H 0.9552 -0.0223 0.4104 0.031 Uiso 1 1 calc R
H36C H 1.0301 0.0589 0.4100 0.031 Uiso 1 1 calc R
C37 C 0.8397(11) 0.2661(10) 0.4389(4) 0.030(3) Uani 1 1 d .
H37A H 0.9238 0.2638 0.4300 0.045 Uiso 1 1 calc R
H37B H 0.8080 0.2985 0.4703 0.045 Uiso 1 1 calc R
H37C H 0.7767 0.3230 0.4129 0.045 Uiso 1 1 calc R
C38 C 0.3451(9) 0.9480(9) 0.1274(3) 0.018(2) Uani 1 1 d .
C39 C 0.3361(9) 1.0766(9) 0.1097(4) 0.019(2) Uani 1 1 d .
C40 C 0.2555(10) 1.1571(9) 0.0706(4) 0.020(2) Uani 1 1 d .
H40 H 0.2058 1.1296 0.0560 0.024 Uiso 1 1 calc R
C41 C 0.2458(10) 1.2773(9) 0.0522(4) 0.023(2) Uani 1 1 d .
H41 H 0.1917 1.3302 0.0247 0.028 Uiso 1 1 calc R
C42 C 0.3147(10) 1.3194(10) 0.0738(4) 0.023(2) Uani 1 1 d .
H42 H 0.3082 1.4015 0.0612 0.028 Uiso 1 1 calc R
C43 C 0.3928(11) 1.2439(10) 0.1134(4) 0.028(3) Uani 1 1 d .
H43 H 0.4389 1.2743 0.1286 0.034 Uiso 1 1 calc R
C44 C 0.4046(10) 1.1218(10) 0.1315(4) 0.022(2) Uani 1 1 d .
H44 H 0.4595 1.0693 0.1588 0.026 Uiso 1 1 calc R
C45 C 0.4548(10) 0.8578(10) 0.1584(4) 0.023(2) Uani 1 1 d .
H45 H 0.516(10) 0.877(10) 0.169(4) 0.027 Uiso 1 1 d .
C46 C 0.4618(10) 0.7395(10) 0.1765(4) 0.024(2) Uani 1 1 d .
C47 C 0.5696(10) 0.6297(10) 0.2082(4) 0.025(2) Uani 1 1 d .
H47A H 0.5319 0.5942 0.2363 0.037 Uiso 1 1 calc R
H47B H 0.6222 0.6612 0.2204 0.037 Uiso 1 1 calc R
H47C H 0.6249 0.5624 0.1884 0.037 Uiso 1 1 calc R
C48 C -0.0308(10) 0.9016(9) 0.1786(4) 0.019(2) Uani 1 1 d .
C49 C -0.1449(10) 0.9394(9) 0.2070(4) 0.023(2) Uani 1 1 d .
H49 H -0.1684 1.0048 0.2263 0.028 Uiso 1 1 calc R
C50 C -0.2246(11) 0.8852(10) 0.2078(4) 0.029(3) Uani 1 1 d .
H50 H -0.3028 0.9140 0.2270 0.035 Uiso 1 1 calc R
C51 C -0.1905(10) 0.7888(10) 0.1806(4) 0.026(2) Uani 1 1 d .
H51 H -0.2460 0.7516 0.1813 0.032 Uiso 1 1 calc R
C52 C -0.0753(10) 0.7443(10) 0.1520(4) 0.020(2) Uani 1 1 d .
C53 C -0.0021(9) 0.8063(9) 0.1511(3) 0.015(2) Uani 1 1 d U
C54 C -0.0251(9) 0.6293(9) 0.1260(4) 0.019(2) Uani 1 1 d .
C55 C 0.0792(11) 0.5137(9) 0.1602(4) 0.024(2) Uani 1 1 d .
H55A H 0.1560 0.5255 0.1606 0.036 Uiso 1 1 calc R
H55B H 0.1042 0.4340 0.1477 0.036 Uiso 1 1 calc R
H55C H 0.0433 0.5085 0.1938 0.036 Uiso 1 1 calc R
C56 C -0.1330(11) 0.5995(11) 0.1177(5) 0.032(3) Uani 1 1 d .
H56A H -0.1685 0.5776 0.1498 0.048 Uiso 1 1 calc R
H56B H -0.0975 0.5267 0.0997 0.048 Uiso 1 1 calc R
H56C H -0.2023 0.6751 0.0984 0.048 Uiso 1 1 calc R
C57 C 0.0419(9) 0.6559(9) 0.0787(3) 0.015(2) Uani 1 1 d .
C58 C 0.0402(10) 0.6163(9) 0.0351(4) 0.019(2) Uani 1 1 d .
H58 H -0.0121 0.5769 0.0333 0.023 Uiso 1 1 calc R
C59 C 0.1127(10) 0.6324(10) -0.0058(4) 0.024(2) Uani 1 1 d .
H59 H 0.1078 0.6066 -0.0356 0.029 Uiso 1 1 calc R
C60 C 0.1921(10) 0.6859(9) -0.0035(4) 0.020(2) Uani 1 1 d .
H60 H 0.2462 0.6919 -0.0310 0.024 Uiso 1 1 calc R
C61 C 0.1930(10) 0.7316(9) 0.0396(4) 0.017(2) Uani 1 1 d .
C62 C 0.1138(9) 0.7197(8) 0.0788(3) 0.0134(19) Uani 1 1 d .
C63 C -0.0288(10) 1.1380(9) 0.1777(4) 0.023(2) Uani 1 1 d .
H63 H -0.0868 1.1482 0.2076 0.027 Uiso 1 1 calc R
C64 C 0.0488(12) 1.2083(11) 0.1804(5) 0.040(3) Uani 1 1 d .
H64A H 0.0986 1.2089 0.1496 0.059 Uiso 1 1 calc R
H64B H 0.1088 1.1640 0.2083 0.059 Uiso 1 1 calc R
H64C H -0.0112 1.2970 0.1851 0.059 Uiso 1 1 calc R
C65 C -0.1141(12) 1.1972(11) 0.1327(4) 0.039(3) Uani 1 1 d .
H65A H -0.1627 1.2908 0.1309 0.058 Uiso 1 1 calc R
H65B H -0.1753 1.1628 0.1352 0.058 Uiso 1 1 calc R
H65C H -0.0597 1.1763 0.1029 0.058 Uiso 1 1 calc R
C66 C 0.1435(11) 0.9066(10) 0.2438(4) 0.026(2) Uani 1 1 d .
H66 H 0.2250 0.9140 0.2428 0.031 Uiso 1 1 calc R
C67 C 0.1862(11) 0.7637(10) 0.2579(4) 0.032(3) Uani 1 1 d .
H67A H 0.2277 0.7314 0.2903 0.047 Uiso 1 1 calc R
H67B H 0.2484 0.7175 0.2330 0.047 Uiso 1 1 calc R
H67C H 0.1100 0.7501 0.2594 0.047 Uiso 1 1 calc R
C68 C 0.0580(13) 0.9803(11) 0.2845(4) 0.041(3) Uani 1 1 d .
H68A H -0.0273 0.9838 0.2851 0.061 Uiso 1 1 calc R
H68B H 0.0466 1.0680 0.2779 0.061 Uiso 1 1 calc R
H68C H 0.0998 0.9365 0.3166 0.061 Uiso 1 1 calc R
C69 C 0.2960(10) 0.8943(10) -0.0159(4) 0.020(2) Uani 1 1 d .
H69 H 0.3260 0.8348 -0.0406 0.024 Uiso 1 1 calc R
C70 C 0.3861(11) 0.9525(11) -0.0209(4) 0.032(3) Uani 1 1 d .
H70A H 0.3679 1.0144 -0.0517 0.048 Uiso 1 1 calc R
H70B H 0.4767 0.8842 -0.0214 0.048 Uiso 1 1 calc R
H70C H 0.3723 0.9967 0.0072 0.048 Uiso 1 1 calc R
C71 C 0.1561(11) 0.9973(11) -0.0289(4) 0.030(3) Uani 1 1 d .
H71A H 0.1233 1.0579 -0.0054 0.045 Uiso 1 1 calc R
H71B H 0.1010 0.9562 -0.0272 0.045 Uiso 1 1 calc R
H71C H 0.1545 1.0436 -0.0625 0.045 Uiso 1 1 calc R
C72 C 0.4653(10) 0.6509(10) 0.0435(4) 0.023(2) Uani 1 1 d .
H72 H 0.4821 0.6304 0.0092 0.028 Uiso 1 1 calc R
C73 C 0.4670(10) 0.5371(10) 0.0791(4) 0.028(3) Uani 1 1 d .
H73A H 0.5526 0.4614 0.0776 0.042 Uiso 1 1 calc R
H73B H 0.3997 0.5195 0.0699 0.042 Uiso 1 1 calc R
H73C H 0.4498 0.5569 0.1128 0.042 Uiso 1 1 calc R
C74 C 0.5716(9) 0.6750(10) 0.0571(4) 0.026(2) Uani 1 1 d .
H74A H 0.5571 0.6928 0.0911 0.038 Uiso 1 1 calc R
H74B H 0.5705 0.7491 0.0344 0.038 Uiso 1 1 calc R
H74C H 0.6563 0.5987 0.0547 0.038 Uiso 1 1 calc R

loop_
_atom_site_aniso_label
_atom_site_aniso_U_11
_atom_site_aniso_U_22
_atom_site_aniso_U_33
_atom_site_aniso_U_23
_atom_site_aniso_U_13
_atom_site_aniso_U_12
Os1 0.0173(2) 0.0100(2) 0.0165(2) -0.00294(15) -0.00227(16) -0.00659(17)
Os2 0.0172(2) 0.0127(2) 0.0150(2) -0.00441(16) -0.00041(16) -0.00916(17)
P1 0.0170(13) 0.0135(12) 0.0176(13) -0.0010(10) -0.0037(10) -0.0074(10)
P2 0.0194(13) 0.0104(12) 0.0173(13) -0.0038(10) -0.0028(10) -0.0075(10)
P3 0.0214(14) 0.0139(12) 0.0174(13) -0.0044(10) -0.0011(10) -0.0101(11)
P4 0.0175(13) 0.0156(12) 0.0139(13) -0.0042(10) 0.0003(10) -0.0085(11)
O1 0.017(4) 0.016(4) 0.024(4) -0.005(3) 0.000(3) -0.006(3)
O2 0.019(3) 0.012(3) 0.006(3) -0.003(2) -0.003(2) -0.007(2)
O3 0.020(4) 0.018(4) 0.023(4) -0.006(3) -0.001(3) -0.012(3)
O4 0.018(3) 0.015(3) 0.014(3) -0.007(3) 0.003(3) -0.008(3)
C1 0.023(5) 0.018(5) 0.018(5) -0.011(4) -0.003(4) -0.009(4)
C2 0.027(6) 0.013(5) 0.011(5) -0.002(4) -0.001(4) -0.006(4)
C3 0.024(6) 0.023(6) 0.033(6) -0.007(5) -0.004(5) -0.010(5)
C4 0.022(6) 0.013(5) 0.039(7) -0.007(5) 0.002(5) 0.001(5)
C5 0.029(6) 0.016(5) 0.026(6) -0.005(5) -0.008(5) 0.004(5)
C6 0.031(6) 0.013(5) 0.029(6) -0.010(4) -0.009(5) -0.002(5)
C7 0.025(6) 0.023(5) 0.019(5) -0.009(4) -0.001(4) -0.010(5)
C8 0.021(5) 0.013(5) 0.033(6) -0.007(4) -0.002(4) -0.009(4)
C9 0.020(5) 0.013(5) 0.022(5) 0.000(4) -0.007(4) -0.010(4)
C10 0.024(6) 0.021(5) 0.031(6) -0.005(5) 0.000(5) -0.013(5)
C11 0.027(6) 0.008(4) 0.011(5) -0.007(4) 0.005(4) -0.009(4)
C12 0.021(6) 0.028(6) 0.025(6) -0.004(5) -0.005(4) -0.014(5)
C13 0.035(6) 0.025(6) 0.031(6) -0.010(5) -0.001(5) -0.023(5)
C14 0.032(6) 0.021(5) 0.029(6) -0.011(5) 0.006(5) -0.019(5)
C15 0.025(5) 0.008(4) 0.023(5) -0.004(4) 0.006(4) -0.009(4)
C16 0.022(5) 0.016(5) 0.012(5) -0.007(4) -0.003(4) -0.011(4)
C17 0.031(6) 0.013(5) 0.014(5) -0.008(4) 0.003(4) -0.012(4)
C18 0.068(9) 0.019(6) 0.037(7) -0.015(5) -0.006(6) -0.020(6)
C19 0.016(6) 0.023(6) 0.044(7) -0.011(5) -0.003(5) 0.000(5)
C20 0.017(5) 0.012(5) 0.014(5) -0.007(4) 0.003(4) -0.004(4)
C21 0.024(6) 0.014(5) 0.017(5) -0.002(4) 0.001(4) -0.007(4)
C22 0.026(6) 0.023(5) 0.011(5) -0.002(4) -0.003(4) -0.005(5)
C23 0.020(5) 0.020(5) 0.020(5) -0.006(4) -0.006(4) -0.009(4)
C24 0.019(5) 0.015(5) 0.012(5) -0.004(4) 0.000(4) -0.009(4)
C25 0.021(5) 0.019(5) 0.006(4) 0.001(4) 0.000(4) -0.014(4)
C26 0.017(5) 0.022(5) 0.027(6) -0.004(4) -0.005(4) -0.008(4)
C27 0.026(6) 0.050(8) 0.030(7) -0.008(6) -0.002(5) -0.020(6)
C28 0.029(6) 0.045(7) 0.023(6) 0.001(5) 0.006(5) -0.021(6)
C29 0.021(5) 0.025(5) 0.017(5) 0.000(4) -0.006(4) -0.012(5)
C30 0.037(7) 0.028(6) 0.031(6) 0.002(5) -0.009(5) -0.018(5)
C31 0.024(6) 0.036(6) 0.030(6) -0.011(5) 0.000(5) -0.015(5)
C32 0.028(6) 0.018(5) 0.024(6) -0.006(4) -0.006(5) -0.007(5)
C33 0.028(6) 0.034(7) 0.026(6) -0.006(5) 0.011(5) -0.010(5)
C34 0.030(6) 0.023(6) 0.033(7) -0.007(5) -0.001(5) -0.007(5)
C35 0.014(5) 0.019(5) 0.017(5) 0.001(4) -0.011(4) -0.007(4)
C36 0.021(4) 0.017(4) 0.018(4) -0.012(3) 0.006(3) -0.003(3)
C37 0.042(7) 0.026(6) 0.032(6) -0.010(5) 0.003(5) -0.024(6)
C38 0.016(5) 0.025(5) 0.017(5) -0.011(4) 0.011(4) -0.012(4)
C39 0.021(5) 0.022(5) 0.018(5) -0.005(4) 0.000(4) -0.012(4)
C40 0.024(6) 0.012(5) 0.026(6) -0.009(4) 0.000(4) -0.008(4)
C41 0.023(6) 0.016(5) 0.027(6) 0.001(4) -0.004(4) -0.007(4)
C42 0.024(6) 0.015(5) 0.038(7) -0.006(5) 0.000(5) -0.015(5)
C43 0.034(6) 0.023(6) 0.037(7) -0.010(5) -0.006(5) -0.018(5)
C44 0.022(6) 0.025(6) 0.022(6) -0.001(4) -0.006(4) -0.013(5)
C45 0.022(6) 0.028(6) 0.025(6) -0.007(5) -0.001(4) -0.017(5)
C46 0.028(6) 0.018(5) 0.027(6) -0.008(4) 0.003(5) -0.010(5)
C47 0.022(6) 0.024(6) 0.035(6) -0.003(5) 0.000(5) -0.017(5)
C48 0.023(5) 0.008(4) 0.026(6) -0.003(4) -0.004(4) -0.006(4)
C49 0.027(6) 0.017(5) 0.027(6) -0.006(4) 0.005(5) -0.011(5)
C50 0.024(6) 0.029(6) 0.039(7) -0.014(5) 0.010(5) -0.015(5)
C51 0.024(6) 0.023(6) 0.037(7) -0.004(5) 0.007(5) -0.017(5)
C52 0.026(6) 0.030(6) 0.015(5) -0.005(4) 0.006(4) -0.022(5)
C53 0.019(4) 0.015(4) 0.009(4) 0.002(3) -0.003(3) -0.007(3)
C54 0.020(5) 0.016(5) 0.028(6) -0.007(4) -0.003(4) -0.012(4)
C55 0.046(7) 0.011(5) 0.013(5) 0.003(4) 0.000(5) -0.014(5)
C56 0.031(6) 0.033(6) 0.050(8) -0.018(6) 0.004(5) -0.027(6)
C57 0.022(5) 0.012(5) 0.012(5) 0.000(4) -0.006(4) -0.008(4)
C58 0.028(6) 0.016(5) 0.021(5) -0.005(4) -0.003(4) -0.015(5)
C59 0.035(6) 0.022(5) 0.024(6) -0.007(4) -0.010(5) -0.018(5)
C60 0.026(6) 0.019(5) 0.014(5) -0.004(4) 0.002(4) -0.009(4)
C61 0.024(5) 0.013(5) 0.017(5) -0.003(4) -0.003(4) -0.009(4)
C62 0.015(5) 0.010(4) 0.014(5) -0.008(4) 0.000(4) -0.002(4)
C63 0.031(6) 0.011(5) 0.016(5) -0.002(4) 0.003(4) -0.004(4)
C64 0.054(8) 0.020(6) 0.050(8) -0.023(6) 0.025(6) -0.020(6)
C65 0.038(7) 0.025(6) 0.027(7) -0.003(5) 0.004(5) 0.005(5)
C66 0.042(7) 0.020(5) 0.015(5) -0.003(4) -0.004(5) -0.014(5)
C67 0.039(7) 0.023(6) 0.019(6) -0.002(5) -0.007(5) -0.003(5)
C68 0.055(8) 0.033(7) 0.026(7) 0.000(5) -0.003(6) -0.015(6)
C69 0.023(5) 0.022(5) 0.017(5) 0.003(4) -0.001(4) -0.015(5)
C70 0.038(7) 0.030(6) 0.036(7) -0.012(5) 0.006(5) -0.022(6)
C71 0.042(7) 0.031(6) 0.018(6) 0.004(5) -0.004(5) -0.020(6)
C72 0.021(6) 0.029(6) 0.019(5) -0.011(4) 0.005(4) -0.010(5)
C73 0.021(6) 0.018(5) 0.041(7) -0.008(5) -0.005(5) -0.004(5)
C74 0.009(5) 0.030(6) 0.032(6) -0.011(5) 0.007(4) -0.005(5)

loop_
_atom_type_symbol
_atom_type_description
_atom_type_scat_dispersion_real
_atom_type_scat_dispersion_imag
_atom_type_scat_source
C C 0.0033 0.0016 'International Tables Vol C Tables 4.2.6.8 and 6.1.1.4'
H H 0.0000 0.0000 'International Tables Vol C Tables 4.2.6.8 and 6.1.1.4'
O O 0.0106 0.0060 'International Tables Vol C Tables 4.2.6.8 and 6.1.1.4'
P P 0.1023 0.0942 'International Tables Vol C Tables 4.2.6.8 and 6.1.1.4'
Os Os -1.2165 7.6030 'International Tables Vol C Tables 4.2.6.8 and 6.1.1.4'

loop_
_geom_angle_atom_site_label_1
_geom_angle_atom_site_label_2
_geom_angle_atom_site_label_3
_geom_angle
C1 Os1 O1 79.3(3)
C1 Os1 P1 99.8(3)
O1 Os1 P1 100.45(19)
C1 Os1 P2 101.7(3)
O1 Os1 P2 96.77(19)
P1 Os1 P2 154.58(9)
C1 Os1 O2 171.3(3)
O1 Os1 O2 92.1(2)
P1 Os1 O2 80.58(15)
P2 Os1 O2 80.24(15)
C1 Os1 H01 96(2)
O1 Os1 H01 175(3)
P1 Os1 H01 82(3)
P2 Os1 H01 82(3)
O2 Os1 H01 92(2)
C38 Os2 O3 79.9(3)
C38 Os2 P3 97.7(3)
O3 Os2 P3 97.24(19)
C38 Os2 P4 104.1(3)
O3 Os2 P4 95.35(18)
P3 Os2 P4 156.38(9)
C38 Os2 O4 168.6(3)
O3 Os2 O4 89.2(2)
P3 Os2 O4 80.14(16)
P4 Os2 O4 80.12(16)
C38 Os2 H02 98(2)
O3 Os2 H02 177(3)
P3 Os2 H02 85(3)
P4 Os2 H02 83(3)
O4 Os2 H02 93(2)
C11 P1 C26 104.1(5)
C11 P1 C29 104.1(4)
C26 P1 C29 102.9(5)
C11 P1 Os1 103.4(3)
C26 P1 Os1 118.3(3)
C29 P1 Os1 121.9(3)
C24 P2 C32 102.9(4)
C24 P2 C35 99.6(4)
C32 P2 C35 102.9(5)
C24 P2 Os1 103.3(3)
C32 P2 Os1 121.9(3)
C35 P2 Os1 122.3(3)
C48 P3 C63 102.3(5)
C48 P3 C66 103.5(5)
C63 P3 C66 103.7(5)
C48 P3 Os2 103.8(3)
C63 P3 Os2 124.0(3)
C66 P3 Os2 116.8(4)
C61 P4 C69 103.0(4)
C61 P4 C72 100.9(4)
C69 P4 C72 102.2(5)
C61 P4 Os2 102.4(3)
C69 P4 Os2 124.3(3)
C72 P4 Os2 120.3(3)
C9 O1 Os1 111.3(6)
C25 O2 C16 119.0(7)
C25 O2 Os1 117.7(5)
C16 O2 Os1 117.0(5)
C46 O3 Os2 111.6(6)
C62 O4 C53 116.3(7)
C62 O4 Os2 118.7(5)
C53 O4 Os2 118.3(5)
C8 C1 C2 117.9(8)
C8 C1 Os1 113.5(7)
C2 C1 Os1 128.6(7)
C3 C2 C7 116.5(9)
C3 C2 C1 121.4(9)
C7 C2 C1 122.0(9)
C2 C3 C4 122.9(10)
C2 C3 H3 118.5
C4 C3 H3 118.5
C5 C4 C3 119.0(11)
C5 C4 H4 120.5
C3 C4 H4 120.5
C6 C5 C4 119.5(10)
C6 C5 H5 120.3
C4 C5 H5 120.3
C5 C6 C7 121.0(10)
C5 C6 H6 119.5
C7 C6 H6 119.5
C6 C7 C2 121.0(10)
C6 C7 H7 119.5
C2 C7 H7 119.5
C9 C8 C1 116.9(9)
C9 C8 H8 125(7)
C1 C8 H8 118(7)
O1 C9 C8 118.8(9)
O1 C9 C10 116.8(9)
C8 C9 C10 124.4(9)
C9 C10 H10A 109.5
C9 C10 H10B 109.5
H10A C10 H10B 109.5
C9 C10 H10C 109.5
H10A C10 H10C 109.5
H10B C10 H10C 109.5
C16 C11 C12 116.6(8)
C16 C11 P1 121.0(7)
C12 C11 P1 122.4(7)
C13 C12 C11 121.4(10)
C13 C12 H12 119.3
C11 C12 H12 119.3
C12 C13 C14 118.9(9)
C12 C13 H13 120.5
C14 C13 H13 120.5
C15 C14 C13 123.2(9)
C15 C14 H14 118.4
C13 C14 H14 118.4
C14 C15 C16 115.2(9)
C14 C15 C17 124.2(8)
C16 C15 C17 120.4(8)
C11 C16 C15 124.6(8)
C11 C16 O2 118.0(8)
C15 C16 O2 117.4(8)
C18 C17 C20 111.3(8)
C18 C17 C15 112.7(9)
C20 C17 C15 108.2(8)
C18 C17 C19 108.7(9)
C20 C17 C19 107.9(8)
C15 C17 C19 107.8(8)
C17 C18 H18A 109.5
C17 C18 H18B 109.5
H18A C18 H18B 109.5
C17 C18 H18C 109.5
H18A C18 H18C 109.5
H18B C18 H18C 109.5
C17 C19 H19A 109.5
C17 C19 H19B 109.5
H19A C19 H19B 109.5
C17 C19 H19C 109.5
H19A C19 H19C 109.5
H19B C19 H19C 109.5
C21 C20 C25 116.6(8)
C21 C20 C17 124.3(8)
C25 C20 C17 119.0(8)
C20 C21 C22 122.4(9)
C20 C21 H21 118.8
C22 C21 H21 118.8
C23 C22 C21 119.0(9)
C23 C22 H22 120.5
C21 C22 H22 120.5
C22 C23 C24 121.4(9)
C22 C23 H23 119.3
C24 C23 H23 119.3
C23 C24 C25 117.6(8)
C23 C24 P2 122.5(7)
C25 C24 P2 119.7(7)
C24 C25 C20 122.7(8)
C24 C25 O2 117.6(8)
C20 C25 O2 119.7(8)
C27 C26 C28 108.5(9)
C27 C26 P1 118.7(8)
C28 C26 P1 112.0(7)
C27 C26 H26 105.5
C28 C26 H26 105.5
P1 C26 H26 105.5
C26 C27 H27A 109.5
C26 C27 H27B 109.5
H27A C27 H27B 109.5
C26 C27 H27C 109.5
H27A C27 H27C 109.5
H27B C27 H27C 109.5
C26 C28 H28A 109.5
C26 C28 H28B 109.5
H28A C28 H28B 109.5
C26 C28 H28C 109.5
H28A C28 H28C 109.5
H28B C28 H28C 109.5
C31 C29 C30 111.8(9)
C31 C29 P1 110.4(7)
C30 C29 P1 108.6(7)
C31 C29 H29 108.6
C30 C29 H29 108.6
P1 C29 H29 108.6
C29 C30 H30A 109.5
C29 C30 H30B 109.5
H30A C30 H30B 109.5
C29 C30 H30C 109.5
H30A C30 H30C 109.5
H30B C30 H30C 109.5
C29 C31 H31A 109.5
C29 C31 H31B 109.5
H31A C31 H31B 109.5
C29 C31 H31C 109.5
H31A C31 H31C 109.5
H31B C31 H31C 109.5
C33 C32 C34 108.7(9)
C33 C32 P2 113.4(7)
C34 C32 P2 111.2(7)
C33 C32 H32 107.8
C34 C32 H32 107.8
P2 C32 H32 107.8
C32 C33 H33A 109.5
C32 C33 H33B 109.5
H33A C33 H33B 109.5
C32 C33 H33C 109.5
H33A C33 H33C 109.5
H33B C33 H33C 109.5
C32 C34 H34A 109.5
C32 C34 H34B 109.5
H34A C34 H34B 109.5
C32 C34 H34C 109.5
H34A C34 H34C 109.5
H34B C34 H34C 109.5
C36 C35 C37 110.0(8)
C36 C35 P2 111.3(7)
C37 C35 P2 111.8(7)
C36 C35 H35 107.9
C37 C35 H35 107.9
P2 C35 H35 107.9
C35 C36 H36A 109.5
C35 C36 H36B 109.5
H36A C36 H36B 109.5
C35 C36 H36C 109.5
H36A C36 H36C 109.5
H36B C36 H36C 109.5
C35 C37 H37A 109.5
C35 C37 H37B 109.5
H37A C37 H37B 109.5
C35 C37 H37C 109.5
H37A C37 H37C 109.5
H37B C37 H37C 109.5
C45 C38 C39 115.6(8)
C45 C38 Os2 113.4(7)
C39 C38 Os2 130.9(7)
C40 C39 C44 117.9(9)
C40 C39 C38 119.4(9)
C44 C39 C38 122.7(9)
C39 C40 C41 121.4(9)
C39 C40 H40 119.3
C41 C40 H40 119.3
C42 C41 C40 119.7(10)
C42 C41 H41 120.1
C40 C41 H41 120.1
C43 C42 C41 120.5(9)
C43 C42 H42 119.7
C41 C42 H42 119.7
C42 C43 C44 120.0(9)
C42 C43 H43 120.0
C44 C43 H43 120.0
C39 C44 C43 120.4(10)
C39 C44 H44 119.8
C43 C44 H44 119.8
C46 C45 C38 116.2(9)
C46 C45 H45 119(7)
C38 C45 H45 124(7)
O3 C46 C45 118.9(10)
O3 C46 C47 115.9(9)
C45 C46 C47 125.1(10)
C46 C47 H47A 109.5
C46 C47 H47B 109.5
H47A C47 H47B 109.5
C46 C47 H47C 109.5
H47A C47 H47C 109.5
H47B C47 H47C 109.5
C53 C48 C49 116.3(9)
C53 C48 P3 120.3(8)
C49 C48 P3 123.3(7)
C50 C49 C48 122.0(9)
C50 C49 H49 119.0
C48 C49 H49 119.0
C49 C50 C51 119.6(10)
C49 C50 H50 120.2
C51 C50 H50 120.2
C50 C51 C52 121.3(10)
C50 C51 H51 119.4
C52 C51 H51 119.4
C53 C52 C51 116.3(9)
C53 C52 C54 119.8(9)
C51 C52 C54 123.7(9)
C52 C53 C48 124.4(9)
C52 C53 O4 119.1(8)
C48 C53 O4 116.5(8)
C52 C54 C57 107.4(8)
C52 C54 C56 111.8(8)
C57 C54 C56 113.3(9)
C52 C54 C55 106.4(8)
C57 C54 C55 108.2(8)
C56 C54 C55 109.4(8)
C54 C55 H55A 109.5
C54 C55 H55B 109.5
H55A C55 H55B 109.5
C54 C55 H55C 109.5
H55A C55 H55C 109.5
H55B C55 H55C 109.5
C54 C56 H56A 109.5
C54 C56 H56B 109.5
H56A C56 H56B 109.5
C54 C56 H56C 109.5
H56A C56 H56C 109.5
H56B C56 H56C 109.5
C58 C57 C62 117.2(9)
C58 C57 C54 123.8(8)
C62 C57 C54 118.9(8)
C59 C58 C57 121.6(9)
C59 C58 H58 119.2
C57 C58 H58 119.2
C60 C59 C58 120.2(9)
C60 C59 H59 119.9
C58 C59 H59 119.9
C59 C60 C61 119.9(9)
C59 C60 H60 120.0
C61 C60 H60 120.0
C62 C61 C60 118.0(9)
C62 C61 P4 120.2(7)
C60 C61 P4 121.7(8)
C61 C62 C57 122.8(8)
C61 C62 O4 117.1(8)
C57 C62 O4 120.1(8)
C65 C63 C64 110.9(9)
C65 C63 P3 112.0(7)
C64 C63 P3 110.4(7)
C65 C63 H63 107.8
C64 C63 H63 107.8
P3 C63 H63 107.8
C63 C64 H64A 109.5
C63 C64 H64B 109.5
H64A C64 H64B 109.5
C63 C64 H64C 109.5
H64A C64 H64C 109.5
H64B C64 H64C 109.5
C63 C65 H65A 109.5
C63 C65 H65B 109.5
H65A C65 H65B 109.5
C63 C65 H65C 109.5
H65A C65 H65C 109.5
H65B C65 H65C 109.5
C67 C66 C68 111.1(9)
C67 C66 P3 109.6(7)
C68 C66 P3 118.4(8)
C67 C66 H66 105.6
C68 C66 H66 105.6
P3 C66 H66 105.6
C66 C67 H67A 109.5
C66 C67 H67B 109.5
H67A C67 H67B 109.5
C66 C67 H67C 109.5
H67A C67 H67C 109.5
H67B C67 H67C 109.5
C66 C68 H68A 109.5
C66 C68 H68B 109.5
H68A C68 H68B 109.5
C66 C68 H68C 109.5
H68A C68 H68C 109.5
H68B C68 H68C 109.5
C70 C69 C71 111.3(9)
C70 C69 P4 112.9(7)
C71 C69 P4 111.2(7)
C70 C69 H69 107.0
C71 C69 H69 107.0
P4 C69 H69 107.0
C69 C70 H70A 109.5
C69 C70 H70B 109.5
H70A C70 H70B 109.5
C69 C70 H70C 109.5
H70A C70 H70C 109.5
H70B C70 H70C 109.5
C69 C71 H71A 109.5
C69 C71 H71B 109.5
H71A C71 H71B 109.5
C69 C71 H71C 109.5
H71A C71 H71C 109.5
H71B C71 H71C 109.5
C74 C72 C73 109.1(9)
C74 C72 P4 110.4(7)
C73 C72 P4 110.3(7)
C74 C72 H72 109.0
C73 C72 H72 109.0
P4 C72 H72 109.0
C72 C73 H73A 109.5
C72 C73 H73B 109.5
H73A C73 H73B 109.5
C72 C73 H73C 109.5
H73A C73 H73C 109.5
H73B C73 H73C 109.5
C72 C74 H74A 109.5
C72 C74 H74B 109.5
H74A C74 H74B 109.5
C72 C74 H74C 109.5
H74A C74 H74C 109.5
H74B C74 H74C 109.5

loop_
_geom_bond_atom_site_label_1
_geom_bond_atom_site_label_2
_geom_bond_distance
Os1 C1 1.970(9)
Os1 O1 2.164(7)
Os1 P1 2.286(2)
Os1 P2 2.287(2)
Os1 O2 2.336(6)
Os1 H01 1.583(10)
Os2 C38 1.953(9)
Os2 O3 2.152(7)
Os2 P3 2.276(3)
Os2 P4 2.303(2)
Os2 O4 2.312(6)
Os2 H02 1.594(10)
P1 C11 1.833(9)
P1 C26 1.858(10)
P1 C29 1.859(10)
P2 C24 1.836(9)
P2 C32 1.855(11)
P2 C35 1.860(9)
P3 C48 1.819(10)
P3 C63 1.847(10)
P3 C66 1.865(10)
P4 C61 1.845(10)
P4 C69 1.854(10)
P4 C72 1.868(10)
O1 C9 1.282(11)
O2 C25 1.404(10)
O2 C16 1.423(10)
O3 C46 1.281(12)
O4 C62 1.405(10)
O4 C53 1.424(11)
C1 C8 1.419(14)
C1 C2 1.493(13)
C2 C3 1.386(14)
C2 C7 1.413(13)
C3 C4 1.408(14)
C3 H3 0.9500
C4 C5 1.386(15)
C4 H4 0.9500
C5 C6 1.384(16)
C5 H5 0.9500
C6 C7 1.394(14)
C6 H6 0.9500
C7 H7 0.9500
C8 C9 1.377(14)
C8 H8 0.91(11)
C9 C10 1.498(13)
C10 H10A 0.9800
C10 H10B 0.9800
C10 H10C 0.9800
C11 C16 1.360(13)
C11 C12 1.403(13)
C12 C13 1.369(14)
C12 H12 0.9500
C13 C14 1.383(15)
C13 H13 0.9500
C14 C15 1.362(13)
C14 H14 0.9500
C15 C16 1.414(12)
C15 C17 1.522(14)
C17 C18 1.512(13)
C17 C20 1.521(12)
C17 C19 1.533(14)
C18 H18A 0.9800
C18 H18B 0.9800
C18 H18C 0.9800
C19 H19A 0.9800
C19 H19B 0.9800
C19 H19C 0.9800
C20 C21 1.379(13)
C20 C25 1.401(13)
C21 C22 1.387(13)
C21 H21 0.9500
C22 C23 1.380(14)
C22 H22 0.9500
C23 C24 1.385(13)
C23 H23 0.9500
C24 C25 1.395(12)
C26 C27 1.521(14)
C26 C28 1.533(14)
C26 H26 1.0000
C27 H27A 0.9800
C27 H27B 0.9800
C27 H27C 0.9800
C28 H28A 0.9800
C28 H28B 0.9800
C28 H28C 0.9800
C29 C31 1.519(14)
C29 C30 1.524(14)
C29 H29 1.0000
C30 H30A 0.9800
C30 H30B 0.9800
C30 H30C 0.9800
C31 H31A 0.9800
C31 H31B 0.9800
C31 H31C 0.9800
C32 C33 1.529(15)
C32 C34 1.548(14)
C32 H32 1.0000
C33 H33A 0.9800
C33 H33B 0.9800
C33 H33C 0.9800
C34 H34A 0.9800
C34 H34B 0.9800
C34 H34C 0.9800
C35 C36 1.454(13)
C35 C37 1.516(13)
C35 H35 1.0000
C36 H36A 0.9800
C36 H36B 0.9800
C36 H36C 0.9800
C37 H37A 0.9800
C37 H37B 0.9800
C37 H37C 0.9800
C38 C45 1.444(14)
C38 C39 1.486(13)
C39 C40 1.385(14)
C39 C44 1.401(13)
C40 C41 1.390(13)
C40 H40 0.9500
C41 C42 1.374(14)
C41 H41 0.9500
C42 C43 1.369(15)
C42 H42 0.9500
C43 C44 1.400(14)
C43 H43 0.9500
C44 H44 0.9500
C45 C46 1.380(14)
C45 H45 0.95(11)
C46 C47 1.508(14)
C47 H47A 0.9800
C47 H47B 0.9800
C47 H47C 0.9800
C48 C53 1.384(13)
C48 C49 1.392(14)
C49 C50 1.373(14)
C49 H49 0.9500
C50 C51 1.375(15)
C50 H50 0.9500
C51 C52 1.405(14)
C51 H51 0.9500
C52 C53 1.383(13)
C52 C54 1.512(13)
C54 C57 1.512(13)
C54 C56 1.523(13)
C54 C55 1.550(13)
C55 H55A 0.9800
C55 H55B 0.9800
C55 H55C 0.9800
C56 H56A 0.9800
C56 H56B 0.9800
C56 H56C 0.9800
C57 C58 1.381(13)
C57 C62 1.392(12)
C58 C59 1.379(14)
C58 H58 0.9500
C59 C60 1.378(13)
C59 H59 0.9500
C60 C61 1.407(13)
C60 H60 0.9500
C61 C62 1.379(13)
C63 C65 1.508(15)
C63 C64 1.530(15)
C63 H63 1.0000
C64 H64A 0.9800
C64 H64B 0.9800
C64 H64C 0.9800
C65 H65A 0.9800
C65 H65B 0.9800
C65 H65C 0.9800
C66 C67 1.519(14)
C66 C68 1.529(15)
C66 H66 1.0000
C67 H67A 0.9800
C67 H67B 0.9800
C67 H67C 0.9800
C68 H68A 0.9800
C68 H68B 0.9800
C68 H68C 0.9800
C69 C70 1.510(13)
C69 C71 1.530(14)
C69 H69 1.0000
C70 H70A 0.9800
C70 H70B 0.9800
C70 H70C 0.9800
C71 H71A 0.9800
C71 H71B 0.9800
C71 H71C 0.9800
C72 C74 1.508(14)
C72 C73 1.514(14)
C72 H72 1.0000
C73 H73A 0.9800
C73 H73B 0.9800
C73 H73C 0.9800
C74 H74A 0.9800
C74 H74B 0.9800
C74 H74C 0.9800
